data_7040338
loop_
_publ_author_name
'Dau, Thuy Minh'
'Asamoah, Benjamin Darko'
'Belyaev, Andrey'
'Chakkaradhari, Gomathy'
'Hirva, Pipsa'
'J\"anis, Janne'
'Grachova, Elena V.'
'Tunik, Sergey P.'
'Koshevoy, Igor O.'

_publ_section_title
;
 Adjustable coordination of a hybrid phosphine-phosphine oxide ligand in
 luminescent Cu, Ag and Au complexes.
;
_journal_issue 36
_journal_name_full 'Dalton transactions (Cambridge, England : 2003)'
_journal_page_first 14160
_journal_page_last 14173
_journal_paper_doi 10.1039/c6dt02435a
_journal_volume 45
_journal_year 2016
_chemical_formula_moiety 'C84 H68 Cu2 O2 P6, 2(F6 P), 2(C3 H6 O)'
_chemical_formula_sum 'C90 H78 Cu2 F12 O4 P8'
_chemical_formula_weight 1826.36
_space_group_crystal_system triclinic
_space_group_IT_number 2
_space_group_name_Hall '-P 1'
_space_group_name_H-M_alt 'P -1'
_symmetry_space_group_name_Hall '-P 1'
_symmetry_space_group_name_H-M 'P -1'
_atom_sites_solution_hydrogens geom
_audit_creation_method SHELXL-2014/7
_audit_update_record
;
2016-06-13 deposited with the CCDC.
2016-08-05 downloaded from the CCDC.
;
_cell_angle_alpha 97.099(3)
_cell_angle_beta 113.456(2)
_cell_angle_gamma 109.776(3)
_cell_formula_units_Z 1
_cell_length_a 13.4125(6)
_cell_length_b 13.7925(11)
_cell_length_c 13.9044(6)
_cell_measurement_reflns_used 9952
_cell_measurement_temperature 120(2)
_cell_measurement_theta_max 32.97
_cell_measurement_theta_min 2.25
_cell_volume 2118.8(2)
_computing_cell_refinement 'SAINT (Bruker AXS, 2009)'
_computing_data_collection 'APEX2 (Bruker AXS, 2010)'
_computing_data_reduction 'SAINT (Bruker AXS, 2009)'
_computing_molecular_graphics 'Diamond v.3.2g (Brandenburg, 2011)'
_computing_publication_material 'SHELXL-2014 (Sheldrick, 2014)'
_computing_structure_refinement 'SHELXL-2014 (Sheldrick, 2014)'
_computing_structure_solution 'SHELXS-2014 (Sheldrick, 2014)'
_diffrn_ambient_temperature 120(2)
_diffrn_detector_area_resol_mean 16
_diffrn_measured_fraction_theta_full 0.994
_diffrn_measured_fraction_theta_max 0.994
_diffrn_measurement_device '62mm x 62mm CCD camera on \k-goniostat'
_diffrn_measurement_device_type 'Bruker KAPPA APEX II DUO CCD'
_diffrn_measurement_method '\f scans and \w scans with \k offset'
_diffrn_radiation_monochromator 'curved graphite crystal'
_diffrn_radiation_type MoK\a
_diffrn_radiation_wavelength 0.71073
_diffrn_reflns_av_R_equivalents 0.0257
_diffrn_reflns_av_unetI/netI 0.0253
_diffrn_reflns_Laue_measured_fraction_full 0.994
_diffrn_reflns_Laue_measured_fraction_max 0.994
_diffrn_reflns_limit_h_max 17
_diffrn_reflns_limit_h_min -17
_diffrn_reflns_limit_k_max 17
_diffrn_reflns_limit_k_min -17
_diffrn_reflns_limit_l_max 17
_diffrn_reflns_limit_l_min -17
_diffrn_reflns_number 39128
_diffrn_reflns_point_group_measured_fraction_full 0.994
_diffrn_reflns_point_group_measured_fraction_max 0.994
_diffrn_reflns_theta_full 25.242
_diffrn_reflns_theta_max 27.000
_diffrn_reflns_theta_min 1.806
_exptl_absorpt_coefficient_mu 0.730
_exptl_absorpt_correction_T_max 0.969
_exptl_absorpt_correction_T_min 0.916
_exptl_absorpt_correction_type multi-scan
_exptl_absorpt_process_details 'SADABS (Sheldrick, 2008)'
_exptl_crystal_colour colourless
_exptl_crystal_density_diffrn 1.431
_exptl_crystal_description block
_exptl_crystal_F_000 936
_exptl_crystal_size_max 0.224
_exptl_crystal_size_mid 0.096
_exptl_crystal_size_min 0.080
_refine_diff_density_max 1.060
_refine_diff_density_min -1.152
_refine_diff_density_rms 0.080
_refine_ls_extinction_method none
_refine_ls_goodness_of_fit_ref 1.052
_refine_ls_hydrogen_treatment constr
_refine_ls_matrix_type full
_refine_ls_number_parameters 500
_refine_ls_number_reflns 9187
_refine_ls_number_restraints 36
_refine_ls_restrained_S_all 1.051
_refine_ls_R_factor_all 0.0551
_refine_ls_R_factor_gt 0.0432
_refine_ls_shift/su_max 0.001
_refine_ls_shift/su_mean 0.000
_refine_ls_structure_factor_coef Fsqd
_refine_ls_weighting_details 'w=1/[\s^2^(Fo^2^)+(0.0568P)^2^+3.3671P] where P=(Fo^2^+2Fc^2^)/3'
_refine_ls_weighting_scheme calc
_refine_ls_wR_factor_gt 0.1112
_refine_ls_wR_factor_ref 0.1182
_reflns_Friedel_coverage 0.000
_reflns_number_gt 7606
_reflns_number_total 9187
_reflns_threshold_expression 'I > 2\s(I)'
_cod_data_source_file c6dt02435a2.cif
_cod_data_source_block 1
_cod_depositor_comments 'Adding full bibliography for 7040337--7040350.cif.'
_cod_database_code 7040338
_shelx_shelxl_version_number 2014/7
_shelx_space_group_comment
;
The symmetry employed for this shelxl refinement is uniquely defined
by the following loop, which should always be used as a source of
symmetry information in preference to the above space-group names.
They are only intended as comments.
;
_shelx_estimated_absorpt_t_min 0.854
_shelx_estimated_absorpt_t_max 0.944

loop_
_space_group_symop_operation_xyz
'x, y, z'
'-x, -y, -z'

loop_
_atom_site_label
_atom_site_type_symbol
_atom_site_fract_x
_atom_site_fract_y
_atom_site_fract_z
_atom_site_U_iso_or_equiv
_atom_site_adp_type
_atom_site_occupancy
_atom_site_site_symmetry_order
_atom_site_calc_flag
_atom_site_refinement_flags_posn
_atom_site_refinement_flags_adp
_atom_site_refinement_flags_occupancy
_atom_site_disorder_assembly
_atom_site_disorder_group
C1 C 0.8103(2) 0.2648(2) 0.8493(2) 0.0214(5) Uani 1 1 d . . . . .
C2 C 0.8445(3) 0.1993(3) 0.9125(2) 0.0265(6) Uani 1 1 d . . . . .
H2 H 0.7861 0.1314 0.9034 0.032 Uiso 1 1 calc R U . . .
C3 C 0.9639(3) 0.2338(3) 0.9885(2) 0.0377(8) Uani 1 1 d . . . . .
H3 H 0.9868 0.1898 1.0324 0.045 Uiso 1 1 calc R U . . .
C4 C 1.0499(3) 0.3315(3) 1.0010(3) 0.0453(9) Uani 1 1 d . . . . .
H4 H 1.1317 0.3543 1.0530 0.054 Uiso 1 1 calc R U . . .
C5 C 1.0173(3) 0.3957(3) 0.9385(3) 0.0434(9) Uani 1 1 d . . . . .
H5 H 1.0767 0.4626 0.9467 0.052 Uiso 1 1 calc R U . . .
C6 C 0.8970(3) 0.3632(2) 0.8626(3) 0.0313(7) Uani 1 1 d . . . . .
H6 H 0.8746 0.4084 0.8202 0.038 Uiso 1 1 calc R U . . .
C7 C 0.6373(2) 0.3269(2) 0.7031(2) 0.0191(5) Uani 1 1 d . . . . .
C8 C 0.6431(3) 0.4102(2) 0.7759(2) 0.0272(6) Uani 1 1 d . . . . .
H8 H 0.6548 0.4062 0.8471 0.033 Uiso 1 1 calc R U . . .
C9 C 0.6318(3) 0.4992(2) 0.7440(3) 0.0315(7) Uani 1 1 d . . . . .
H9 H 0.6353 0.5560 0.7934 0.038 Uiso 1 1 calc R U . . .
C10 C 0.6154(3) 0.5054(2) 0.6410(3) 0.0312(7) Uani 1 1 d . . . . .
H10 H 0.6087 0.5669 0.6201 0.037 Uiso 1 1 calc R U . . .
C11 C 0.6087(3) 0.4228(3) 0.5677(3) 0.0326(7) Uani 1 1 d . . . . .
H11 H 0.5969 0.4270 0.4966 0.039 Uiso 1 1 calc R U . . .
C12 C 0.6194(3) 0.3334(2) 0.5993(2) 0.0252(6) Uani 1 1 d . . . . .
H12 H 0.6144 0.2763 0.5492 0.030 Uiso 1 1 calc R U . . .
C13 C 0.5661(2) 0.1599(2) 0.8084(2) 0.0165(5) Uani 1 1 d . . . . .
C14 C 0.4523(2) 0.0700(2) 0.75324(19) 0.0155(5) Uani 1 1 d . . . . .
C15 C 0.3938(2) 0.0292(2) 0.8127(2) 0.0202(5) Uani 1 1 d . . . . .
H15 H 0.3189 -0.0326 0.7764 0.024 Uiso 1 1 calc R U . . .
C16 C 0.4444(3) 0.0785(2) 0.9252(2) 0.0248(6) Uani 1 1 d . . . . .
H16 H 0.4044 0.0496 0.9652 0.030 Uiso 1 1 calc R U . . .
C17 C 0.5520(3) 0.1689(2) 0.9781(2) 0.0247(6) Uani 1 1 d . . . . .
H17 H 0.5847 0.2045 1.0539 0.030 Uiso 1 1 calc R U . . .
C18 C 0.6133(2) 0.2084(2) 0.9204(2) 0.0207(5) Uani 1 1 d . . . . .
H18 H 0.6887 0.2696 0.9581 0.025 Uiso 1 1 calc R U . . .
C19 C 0.3384(2) 0.12610(19) 0.5618(2) 0.0150(5) Uani 1 1 d . . . . .
C20 C 0.3521(2) 0.2092(2) 0.6413(2) 0.0185(5) Uani 1 1 d . . . . .
H20 H 0.3777 0.2060 0.7147 0.022 Uiso 1 1 calc R U . . .
C21 C 0.3295(2) 0.2962(2) 0.6163(2) 0.0206(5) Uani 1 1 d . . . . .
H21 H 0.3379 0.3509 0.6715 0.025 Uiso 1 1 calc R U . . .
C25 C 0.2249(2) -0.0918(2) 0.5661(2) 0.0165(5) Uani 1 1 d . . . . .
C26 C 0.2115(2) -0.1983(2) 0.5452(2) 0.0212(5) Uani 1 1 d . . . . .
H26 H 0.2785 -0.2130 0.5543 0.025 Uiso 1 1 calc R U . . .
C27 C 0.1005(3) -0.2829(2) 0.5112(2) 0.0262(6) Uani 1 1 d . . . . .
H27 H 0.0912 -0.3554 0.4957 0.031 Uiso 1 1 calc R U . . .
C28 C 0.0032(3) -0.2614(2) 0.4998(2) 0.0260(6) Uani 1 1 d . . . . .
H28 H -0.0728 -0.3192 0.4765 0.031 Uiso 1 1 calc R U . . .
C29 C 0.0165(2) -0.1558(2) 0.5224(2) 0.0234(6) Uani 1 1 d . . . . .
H29 H -0.0501 -0.1414 0.5156 0.028 Uiso 1 1 calc R U . . .
C30 C 0.1265(2) -0.0709(2) 0.5549(2) 0.0188(5) Uani 1 1 d . . . . .
H30 H 0.1350 0.0013 0.5696 0.023 Uiso 1 1 calc R U . . .
C31 C 0.9040(2) 0.0585(2) 0.70876(19) 0.0162(5) Uani 1 1 d . . . . .
C32 C 0.9490(2) 0.1695(2) 0.7237(2) 0.0202(5) Uani 1 1 d . . . . .
H32 H 0.8959 0.2036 0.7093 0.024 Uiso 1 1 calc R U . . .
C33 C 1.0698(3) 0.2308(2) 0.7594(2) 0.0266(6) Uani 1 1 d . . . . .
H33 H 1.0993 0.3062 0.7688 0.032 Uiso 1 1 calc R U . . .
C34 C 1.1474(3) 0.1815(3) 0.7811(2) 0.0294(6) Uani 1 1 d . . . . .
H34 H 1.2305 0.2233 0.8062 0.035 Uiso 1 1 calc R U . . .
C35 C 1.1042(2) 0.0719(3) 0.7664(2) 0.0272(6) Uani 1 1 d . . . . .
H35 H 1.1582 0.0388 0.7818 0.033 Uiso 1 1 calc R U . . .
C36 C 0.9829(2) 0.0092(2) 0.7295(2) 0.0214(5) Uani 1 1 d . . . . .
H36 H 0.9538 -0.0665 0.7184 0.026 Uiso 1 1 calc R U . . .
C37 C 0.7030(2) -0.13052(19) 0.5477(2) 0.0142(5) Uani 1 1 d . . . . .
C38 C 0.7213(2) -0.2207(2) 0.5705(2) 0.0179(5) Uani 1 1 d . . . . .
H38 H 0.7452 -0.2261 0.6431 0.021 Uiso 1 1 calc R U . . .
C39 C 0.2946(2) 0.3026(2) 0.5106(2) 0.0205(5) Uani 1 1 d . . . . .
H39 H 0.2815 0.3632 0.4933 0.025 Uiso 1 1 calc R U . . .
C43 C 0.7296(2) -0.0795(2) 0.7652(2) 0.0175(5) Uani 1 1 d . . . . .
C44 C 0.8256(3) -0.0712(2) 0.8604(2) 0.0259(6) Uani 1 1 d . . . . .
H44 H 0.9056 -0.0328 0.8734 0.031 Uiso 1 1 calc R U . . .
C45 C 0.8042(3) -0.1194(3) 0.9370(2) 0.0318(7) Uani 1 1 d . . . . .
H45 H 0.8699 -0.1135 1.0022 0.038 Uiso 1 1 calc R U . . .
C46 C 0.6891(3) -0.1752(3) 0.9189(3) 0.0347(7) Uani 1 1 d . . . . .
H46 H 0.6753 -0.2085 0.9711 0.042 Uiso 1 1 calc R U . . .
C47 C 0.5932(3) -0.1832(3) 0.8247(3) 0.0416(8) Uani 1 1 d . . . . .
H47 H 0.5134 -0.2219 0.8122 0.050 Uiso 1 1 calc R U . . .
C48 C 0.6133(3) -0.1348(3) 0.7487(2) 0.0306(6) Uani 1 1 d . . . . .
H48 H 0.5471 -0.1394 0.6847 0.037 Uiso 1 1 calc R U . . .
O4 O 0.0767(2) 0.2542(2) 0.2538(2) 0.0460(6) Uani 1 1 d . . . . .
C51 C 0.0054(3) 0.2910(3) 0.2476(3) 0.0445(5) Uani 1 1 d . . . . .
C52 C -0.1261(3) 0.2197(3) 0.2004(3) 0.0445(5) Uani 1 1 d . . . . .
H52A H -0.1690 0.2644 0.2025 0.067 Uiso 1 1 calc R U . . .
H52B H -0.1575 0.1781 0.1242 0.067 Uiso 1 1 calc R U . . .
H52C H -0.1376 0.1702 0.2438 0.067 Uiso 1 1 calc R U . . .
O1 O 0.56500(15) 0.02842(14) 0.44179(14) 0.0150(3) Uani 1 1 d . . . . .
C53 C 0.0450(3) 0.4097(3) 0.2881(3) 0.0445(5) Uani 1 1 d . . . . .
H53A H -0.0249 0.4244 0.2763 0.067 Uiso 1 1 calc R U . . .
H53B H 0.1022 0.4365 0.3667 0.067 Uiso 1 1 calc R U . . .
H53C H 0.0838 0.4463 0.2479 0.067 Uiso 1 1 calc R U . . .
F1 F 0.7632(3) 0.5583(3) 0.2712(3) 0.0439(3) Uani 0.783(5) 1 d . . P A 1
F2 F 0.8628(3) 0.4689(3) 0.3624(3) 0.0439(3) Uani 0.783(5) 1 d . . P A 1
F3 F 0.7744(3) 0.4225(3) 0.1750(3) 0.0439(3) Uani 0.783(5) 1 d . . P A 1
F4 F 0.5950(3) 0.3937(2) 0.1667(3) 0.0439(3) Uani 0.783(5) 1 d . . P A 1
F5 F 0.7035(3) 0.3147(3) 0.2641(3) 0.0439(3) Uani 0.783(5) 1 d . . P A 1
F6 F 0.6839(3) 0.4516(2) 0.3530(3) 0.0439(3) Uani 0.783(5) 1 d . . P A 1
F1A F 0.7416(12) 0.5547(12) 0.2474(11) 0.0439(3) Uani 0.217(5) 1 d . U P A 2
F2A F 0.8700(12) 0.4921(9) 0.3482(11) 0.0439(3) Uani 0.217(5) 1 d . U P A 2
F3A F 0.7433(11) 0.3941(9) 0.1704(11) 0.0439(3) Uani 0.217(5) 1 d . U P A 2
F4A F 0.5968(10) 0.4165(9) 0.2026(10) 0.0439(3) Uani 0.217(5) 1 d . U P A 2
F5A F 0.6885(11) 0.3156(10) 0.2885(10) 0.0439(3) Uani 0.217(5) 1 d . U P A 2
F6A F 0.7384(11) 0.4847(9) 0.3987(10) 0.0439(3) Uani 0.217(5) 1 d . U P A 2
P1 P 0.74375(6) -0.01688(5) 0.66068(5) 0.01383(13) Uani 1 1 d . . . . .
P2 P 0.36817(5) 0.01512(5) 0.60474(5) 0.01305(13) Uani 1 1 d . . . . .
P3 P 0.65609(6) 0.20913(5) 0.73818(5) 0.01625(14) Uani 1 1 d . . . . .
P4 P 0.72974(8) 0.43682(7) 0.26852(8) 0.0357(2) Uani 1 1 d . . . . .
Cu1 Cu 0.62624(3) 0.07036(2) 0.61376(2) 0.01510(9) Uani 1 1 d . . . . .

loop_
_atom_site_aniso_label
_atom_site_aniso_U_11
_atom_site_aniso_U_22
_atom_site_aniso_U_33
_atom_site_aniso_U_23
_atom_site_aniso_U_13
_atom_site_aniso_U_12
C1 0.0155(12) 0.0253(13) 0.0165(12) -0.0033(10) 0.0043(10) 0.0082(11)
C2 0.0262(15) 0.0364(16) 0.0185(13) 0.0035(11) 0.0095(11) 0.0180(13)
C3 0.0343(17) 0.060(2) 0.0202(14) 0.0028(14) 0.0075(13) 0.0318(17)
C4 0.0220(16) 0.058(2) 0.0334(18) -0.0143(16) -0.0011(13) 0.0195(16)
C5 0.0186(15) 0.0313(17) 0.054(2) -0.0162(15) 0.0081(15) 0.0021(13)
C6 0.0216(14) 0.0235(14) 0.0380(17) -0.0032(12) 0.0096(13) 0.0073(12)
C7 0.0160(12) 0.0166(12) 0.0222(13) 0.0055(10) 0.0078(10) 0.0060(10)
C8 0.0302(15) 0.0258(14) 0.0256(14) 0.0061(11) 0.0118(12) 0.0142(12)
C9 0.0292(16) 0.0192(14) 0.0392(17) 0.0031(12) 0.0114(14) 0.0102(12)
C10 0.0247(15) 0.0247(14) 0.0458(18) 0.0190(13) 0.0150(14) 0.0112(12)
C11 0.0337(17) 0.0382(17) 0.0351(17) 0.0225(14) 0.0195(14) 0.0175(14)
C12 0.0237(14) 0.0269(14) 0.0271(14) 0.0094(11) 0.0134(12) 0.0108(12)
C13 0.0187(12) 0.0197(12) 0.0155(11) 0.0069(9) 0.0087(10) 0.0116(10)
C14 0.0177(12) 0.0178(12) 0.0136(11) 0.0049(9) 0.0064(10) 0.0114(10)
C15 0.0195(13) 0.0243(13) 0.0191(12) 0.0085(10) 0.0098(11) 0.0104(11)
C16 0.0290(15) 0.0351(15) 0.0180(13) 0.0118(11) 0.0151(12) 0.0158(13)
C17 0.0268(14) 0.0337(15) 0.0144(12) 0.0058(11) 0.0083(11) 0.0159(12)
C18 0.0198(13) 0.0230(13) 0.0158(12) 0.0022(10) 0.0056(10) 0.0097(11)
C19 0.0117(11) 0.0159(11) 0.0177(12) 0.0061(9) 0.0066(9) 0.0063(9)
C20 0.0164(12) 0.0221(13) 0.0189(12) 0.0057(10) 0.0086(10) 0.0100(10)
C21 0.0186(13) 0.0187(12) 0.0238(13) 0.0024(10) 0.0095(11) 0.0091(10)
C25 0.0174(12) 0.0187(12) 0.0139(11) 0.0058(9) 0.0083(10) 0.0071(10)
C26 0.0220(13) 0.0216(13) 0.0239(13) 0.0084(10) 0.0131(11) 0.0104(11)
C27 0.0284(15) 0.0192(13) 0.0292(15) 0.0072(11) 0.0139(12) 0.0076(12)
C28 0.0184(13) 0.0258(14) 0.0234(14) 0.0047(11) 0.0087(11) 0.0001(11)
C29 0.0152(12) 0.0303(15) 0.0232(13) 0.0073(11) 0.0093(11) 0.0080(11)
C30 0.0169(12) 0.0201(12) 0.0182(12) 0.0047(10) 0.0082(10) 0.0070(10)
C31 0.0154(12) 0.0202(12) 0.0128(11) 0.0036(9) 0.0072(10) 0.0072(10)
C32 0.0233(13) 0.0197(12) 0.0182(12) 0.0047(10) 0.0118(11) 0.0076(11)
C33 0.0244(14) 0.0247(14) 0.0236(14) 0.0027(11) 0.0136(12) 0.0015(12)
C34 0.0164(13) 0.0385(17) 0.0227(14) -0.0002(12) 0.0111(11) 0.0009(12)
C35 0.0173(13) 0.0396(17) 0.0245(14) 0.0049(12) 0.0100(11) 0.0132(12)
C36 0.0176(13) 0.0247(13) 0.0209(13) 0.0050(10) 0.0084(11) 0.0093(11)
C37 0.0113(11) 0.0146(11) 0.0155(11) 0.0041(9) 0.0063(9) 0.0044(9)
C38 0.0148(12) 0.0187(12) 0.0191(12) 0.0072(10) 0.0066(10) 0.0073(10)
C39 0.0171(12) 0.0152(12) 0.0297(14) 0.0067(10) 0.0101(11) 0.0086(10)
C43 0.0202(13) 0.0193(12) 0.0173(12) 0.0070(10) 0.0106(10) 0.0105(10)
C44 0.0214(14) 0.0364(16) 0.0226(14) 0.0134(12) 0.0104(11) 0.0136(12)
C45 0.0345(17) 0.0474(19) 0.0220(14) 0.0189(13) 0.0139(13) 0.0233(15)
C46 0.0443(19) 0.0419(18) 0.0341(17) 0.0252(14) 0.0263(15) 0.0219(15)
C47 0.0290(17) 0.052(2) 0.046(2) 0.0247(17) 0.0230(16) 0.0095(15)
C48 0.0203(14) 0.0405(17) 0.0268(15) 0.0148(13) 0.0106(12) 0.0074(13)
O4 0.0428(14) 0.0627(17) 0.0448(14) 0.0256(13) 0.0161(12) 0.0383(13)
C51 0.0394(12) 0.0496(13) 0.0538(13) 0.0236(10) 0.0247(10) 0.0230(10)
C52 0.0394(12) 0.0496(13) 0.0538(13) 0.0236(10) 0.0247(10) 0.0230(10)
O1 0.0133(8) 0.0175(8) 0.0149(8) 0.0043(7) 0.0066(7) 0.0077(7)
C53 0.0394(12) 0.0496(13) 0.0538(13) 0.0236(10) 0.0247(10) 0.0230(10)
F1 0.0411(7) 0.0344(6) 0.0521(8) 0.0126(6) 0.0205(6) 0.0133(5)
F2 0.0411(7) 0.0344(6) 0.0521(8) 0.0126(6) 0.0205(6) 0.0133(5)
F3 0.0411(7) 0.0344(6) 0.0521(8) 0.0126(6) 0.0205(6) 0.0133(5)
F4 0.0411(7) 0.0344(6) 0.0521(8) 0.0126(6) 0.0205(6) 0.0133(5)
F5 0.0411(7) 0.0344(6) 0.0521(8) 0.0126(6) 0.0205(6) 0.0133(5)
F6 0.0411(7) 0.0344(6) 0.0521(8) 0.0126(6) 0.0205(6) 0.0133(5)
F1A 0.0411(7) 0.0344(6) 0.0521(8) 0.0126(6) 0.0205(6) 0.0133(5)
F2A 0.0411(7) 0.0344(6) 0.0521(8) 0.0126(6) 0.0205(6) 0.0133(5)
F3A 0.0411(7) 0.0344(6) 0.0521(8) 0.0126(6) 0.0205(6) 0.0133(5)
F4A 0.0411(7) 0.0344(6) 0.0521(8) 0.0126(6) 0.0205(6) 0.0133(5)
F5A 0.0411(7) 0.0344(6) 0.0521(8) 0.0126(6) 0.0205(6) 0.0133(5)
F6A 0.0411(7) 0.0344(6) 0.0521(8) 0.0126(6) 0.0205(6) 0.0133(5)
P1 0.0131(3) 0.0154(3) 0.0133(3) 0.0045(2) 0.0058(2) 0.0069(2)
P2 0.0128(3) 0.0150(3) 0.0122(3) 0.0043(2) 0.0061(2) 0.0066(2)
P3 0.0155(3) 0.0167(3) 0.0153(3) 0.0033(2) 0.0065(3) 0.0068(2)
P4 0.0282(4) 0.0237(4) 0.0509(5) 0.0082(4) 0.0155(4) 0.0112(3)
Cu1 0.01396(15) 0.01665(16) 0.01392(15) 0.00298(11) 0.00542(12) 0.00760(12)

loop_
_atom_type_symbol
_atom_type_description
_atom_type_scat_dispersion_real
_atom_type_scat_dispersion_imag
_atom_type_scat_source
C C 0.0033 0.0016 'International Tables Vol C Tables 4.2.6.8 and 6.1.1.4'
H H 0.0000 0.0000 'International Tables Vol C Tables 4.2.6.8 and 6.1.1.4'
O O 0.0106 0.0060 'International Tables Vol C Tables 4.2.6.8 and 6.1.1.4'
F F 0.0171 0.0103 'International Tables Vol C Tables 4.2.6.8 and 6.1.1.4'
P P 0.1023 0.0942 'International Tables Vol C Tables 4.2.6.8 and 6.1.1.4'
Cu Cu 0.3201 1.2651 'International Tables Vol C Tables 4.2.6.8 and 6.1.1.4'

loop_
_geom_angle_atom_site_label_1
_geom_angle_atom_site_label_2
_geom_angle_atom_site_label_3
_geom_angle
_geom_angle_site_symmetry_1
_geom_angle_site_symmetry_3
C6 C1 C2 119.4(3) . .
C6 C1 P3 121.8(2) . .
C2 C1 P3 118.2(2) . .
C3 C2 C1 119.8(3) . .
C3 C2 H2 120.1 . .
C1 C2 H2 120.1 . .
C4 C3 C2 120.6(3) . .
C4 C3 H3 119.7 . .
C2 C3 H3 119.7 . .
C5 C4 C3 120.0(3) . .
C5 C4 H4 120.0 . .
C3 C4 H4 120.0 . .
C4 C5 C6 120.3(3) . .
C4 C5 H5 119.8 . .
C6 C5 H5 119.8 . .
C1 C6 C5 119.9(3) . .
C1 C6 H6 120.0 . .
C5 C6 H6 120.0 . .
C12 C7 C8 119.5(2) . .
C12 C7 P3 117.2(2) . .
C8 C7 P3 123.3(2) . .
C9 C8 C7 119.8(3) . .
C9 C8 H8 120.1 . .
C7 C8 H8 120.1 . .
C10 C9 C8 120.2(3) . .
C10 C9 H9 119.9 . .
C8 C9 H9 119.9 . .
C9 C10 C11 120.5(3) . .
C9 C10 H10 119.8 . .
C11 C10 H10 119.8 . .
C10 C11 C12 119.3(3) . .
C10 C11 H11 120.3 . .
C12 C11 H11 120.3 . .
C7 C12 C11 120.7(3) . .
C7 C12 H12 119.6 . .
C11 C12 H12 119.6 . .
C18 C13 C14 118.3(2) . .
C18 C13 P3 119.6(2) . .
C14 C13 P3 121.99(18) . .
C15 C14 C13 119.6(2) . .
C15 C14 P2 117.1(2) . .
C13 C14 P2 122.81(18) . .
C16 C15 C14 120.6(3) . .
C16 C15 H15 119.7 . .
C14 C15 H15 119.7 . .
C17 C16 C15 120.0(2) . .
C17 C16 H16 120.0 . .
C15 C16 H16 120.0 . .
C16 C17 C18 119.9(2) . .
C16 C17 H17 120.0 . .
C18 C17 H17 120.0 . .
C13 C18 C17 121.4(3) . .
C13 C18 H18 119.3 . .
C17 C18 H18 119.3 . .
C20 C19 C37 118.4(2) . 2_656
C20 C19 P2 117.52(18) . .
C37 C19 P2 123.99(18) 2_656 .
C21 C20 C19 121.8(2) . .
C21 C20 H20 119.1 . .
C19 C20 H20 119.1 . .
C39 C21 C20 119.5(2) . .
C39 C21 H21 120.3 . .
C20 C21 H21 120.3 . .
C26 C25 C30 119.5(2) . .
C26 C25 P2 118.94(19) . .
C30 C25 P2 121.60(19) . .
C27 C26 C25 120.1(2) . .
C27 C26 H26 119.9 . .
C25 C26 H26 119.9 . .
C28 C27 C26 119.9(3) . .
C28 C27 H27 120.0 . .
C26 C27 H27 120.0 . .
C29 C28 C27 120.2(3) . .
C29 C28 H28 119.9 . .
C27 C28 H28 119.9 . .
C28 C29 C30 120.4(3) . .
C28 C29 H29 119.8 . .
C30 C29 H29 119.8 . .
C29 C30 C25 119.9(2) . .
C29 C30 H30 120.0 . .
C25 C30 H30 120.0 . .
C32 C31 C36 118.9(2) . .
C32 C31 P1 118.44(19) . .
C36 C31 P1 122.6(2) . .
C33 C32 C31 121.0(3) . .
C33 C32 H32 119.5 . .
C31 C32 H32 119.5 . .
C34 C33 C32 119.6(3) . .
C34 C33 H33 120.2 . .
C32 C33 H33 120.2 . .
C35 C34 C33 120.1(3) . .
C35 C34 H34 120.0 . .
C33 C34 H34 120.0 . .
C34 C35 C36 120.9(3) . .
C34 C35 H35 119.5 . .
C36 C35 H35 119.5 . .
C35 C36 C31 119.4(3) . .
C35 C36 H36 120.3 . .
C31 C36 H36 120.3 . .
C38 C37 C19 118.8(2) . 2_656
C38 C37 P1 119.50(18) . .
C19 C37 P1 121.54(18) 2_656 .
C39 C38 C37 121.3(2) 2_656 .
C39 C38 H38 119.4 2_656 .
C37 C38 H38 119.4 . .
C21 C39 C38 120.0(2) . 2_656
C21 C39 H39 120.0 . .
C38 C39 H39 120.0 2_656 .
C44 C43 C48 119.1(2) . .
C44 C43 P1 124.7(2) . .
C48 C43 P1 116.1(2) . .
C43 C44 C45 119.8(3) . .
C43 C44 H44 120.1 . .
C45 C44 H44 120.1 . .
C46 C45 C44 120.5(3) . .
C46 C45 H45 119.7 . .
C44 C45 H45 119.7 . .
C45 C46 C47 119.9(3) . .
C45 C46 H46 120.0 . .
C47 C46 H46 120.0 . .
C46 C47 C48 120.1(3) . .
C46 C47 H47 120.0 . .
C48 C47 H47 120.0 . .
C47 C48 C43 120.5(3) . .
C47 C48 H48 119.7 . .
C43 C48 H48 119.7 . .
O4 C51 C53 121.1(3) . .
O4 C51 C52 121.6(4) . .
C53 C51 C52 117.3(3) . .
C51 C52 H52A 109.5 . .
C51 C52 H52B 109.5 . .
H52A C52 H52B 109.5 . .
C51 C52 H52C 109.5 . .
H52A C52 H52C 109.5 . .
H52B C52 H52C 109.5 . .
P2 O1 Cu1 119.42(10) 2_656 .
P2 O1 Cu1 119.39(10) 2_656 2_656
Cu1 O1 Cu1 98.76(7) . 2_656
C51 C53 H53A 109.5 . .
C51 C53 H53B 109.5 . .
H53A C53 H53B 109.5 . .
C51 C53 H53C 109.5 . .
H53A C53 H53C 109.5 . .
H53B C53 H53C 109.5 . .
C43 P1 C31 106.59(12) . .
C43 P1 C37 103.46(11) . .
C31 P1 C37 102.16(11) . .
C43 P1 Cu1 111.51(8) . .
C31 P1 Cu1 118.23(8) . .
C37 P1 Cu1 113.47(8) . .
O1 P2 C25 109.10(11) 2_656 .
O1 P2 C14 111.52(10) 2_656 .
C25 P2 C14 109.61(11) . .
O1 P2 C19 116.80(10) 2_656 .
C25 P2 C19 106.42(11) . .
C14 P2 C19 103.06(11) . .
C7 P3 C1 103.99(13) . .
C7 P3 C13 108.03(11) . .
C1 P3 C13 102.72(12) . .
C7 P3 Cu1 121.76(9) . .
C1 P3 Cu1 109.10(8) . .
C13 P3 Cu1 109.51(8) . .
F3A P4 F4A 96.5(6) . .
F6 P4 F1 90.4(2) . .
F3A P4 F2A 93.3(7) . .
F4A P4 F2A 163.3(7) . .
F6 P4 F5 92.99(15) . .
F1 P4 F5 176.0(2) . .
F6 P4 F2 92.70(18) . .
F1 P4 F2 90.45(16) . .
F5 P4 F2 87.33(17) . .
F6 P4 F4 91.18(16) . .
F1 P4 F4 93.80(17) . .
F5 P4 F4 88.20(17) . .
F2 P4 F4 174.23(19) . .
F6 P4 F3 177.62(17) . .
F1 P4 F3 88.39(19) . .
F5 P4 F3 88.29(15) . .
F2 P4 F3 89.37(18) . .
F4 P4 F3 86.85(16) . .
F3A P4 F1A 95.4(7) . .
F4A P4 F1A 77.6(6) . .
F2A P4 F1A 88.0(6) . .
F3A P4 F5A 91.9(5) . .
F4A P4 F5A 91.0(6) . .
F2A P4 F5A 102.2(6) . .
F1A P4 F5A 167.1(7) . .
F3A P4 F6A 169.5(6) . .
F4A P4 F6A 93.6(5) . .
F2A P4 F6A 77.6(6) . .
F1A P4 F6A 89.6(6) . .
F5A P4 F6A 85.0(5) . .
O1 Cu1 O1 81.24(7) . 2_656
O1 Cu1 P3 134.94(5) . .
O1 Cu1 P3 98.99(5) 2_656 .
O1 Cu1 P1 99.45(5) . .
O1 Cu1 P1 114.99(5) 2_656 .
P3 Cu1 P1 120.02(3) . .

loop_
_geom_bond_atom_site_label_1
_geom_bond_atom_site_label_2
_geom_bond_distance
_geom_bond_site_symmetry_2
C1 C6 1.388(4) .
C1 C2 1.399(4) .
C1 P3 1.829(3) .
C2 C3 1.386(4) .
C2 H2 0.9500 .
C3 C4 1.381(6) .
C3 H3 0.9500 .
C4 C5 1.371(6) .
C4 H4 0.9500 .
C5 C6 1.399(4) .
C5 H5 0.9500 .
C6 H6 0.9500 .
C7 C12 1.385(4) .
C7 C8 1.392(4) .
C7 P3 1.820(3) .
C8 C9 1.391(4) .
C8 H8 0.9500 .
C9 C10 1.379(5) .
C9 H9 0.9500 .
C10 C11 1.384(5) .
C10 H10 0.9500 .
C11 C12 1.392(4) .
C11 H11 0.9500 .
C12 H12 0.9500 .
C13 C18 1.394(3) .
C13 C14 1.417(4) .
C13 P3 1.849(3) .
C14 C15 1.396(4) .
C14 P2 1.814(2) .
C15 C16 1.395(4) .
C15 H15 0.9500 .
C16 C17 1.375(4) .
C16 H16 0.9500 .
C17 C18 1.395(4) .
C17 H17 0.9500 .
C18 H18 0.9500 .
C19 C20 1.398(3) .
C19 C37 1.415(3) 2_656
C19 P2 1.819(2) .
C20 C21 1.385(4) .
C20 H20 0.9500 .
C21 C39 1.378(4) .
C21 H21 0.9500 .
C25 C26 1.397(4) .
C25 C30 1.399(3) .
C25 P2 1.794(3) .
C26 C27 1.389(4) .
C26 H26 0.9500 .
C27 C28 1.388(4) .
C27 H27 0.9500 .
C28 C29 1.385(4) .
C28 H28 0.9500 .
C29 C30 1.385(4) .
C29 H29 0.9500 .
C30 H30 0.9500 .
C31 C32 1.396(4) .
C31 C36 1.400(4) .
C31 P1 1.822(3) .
C32 C33 1.385(4) .
C32 H32 0.9500 .
C33 C34 1.384(4) .
C33 H33 0.9500 .
C34 C35 1.378(4) .
C34 H34 0.9500 .
C35 C36 1.390(4) .
C35 H35 0.9500 .
C36 H36 0.9500 .
C37 C38 1.397(3) .
C37 C19 1.415(3) 2_656
C37 P1 1.831(2) .
C38 C39 1.387(4) 2_656
C38 H38 0.9500 .
C39 C38 1.387(4) 2_656
C39 H39 0.9500 .
C43 C44 1.389(4) .
C43 C48 1.391(4) .
C43 P1 1.820(3) .
C44 C45 1.396(4) .
C44 H44 0.9500 .
C45 C46 1.370(5) .
C45 H45 0.9500 .
C46 C47 1.382(5) .
C46 H46 0.9500 .
C47 C48 1.384(4) .
C47 H47 0.9500 .
C48 H48 0.9500 .
O4 C51 1.206(4) .
C51 C53 1.492(5) .
C51 C52 1.501(5) .
C52 H52A 0.9800 .
C52 H52B 0.9800 .
C52 H52C 0.9800 .
O1 P2 1.5208(17) 2_656
O1 Cu1 2.1213(17) .
O1 Cu1 2.1976(17) 2_656
C53 H53A 0.9800 .
C53 H53B 0.9800 .
C53 H53C 0.9800 .
F1 P4 1.573(4) .
F2 P4 1.598(4) .
F3 P4 1.651(4) .
F4 P4 1.629(3) .
F5 P4 1.588(3) .
F6 P4 1.548(3) .
F1A P4 1.654(15) .
F2A P4 1.584(13) .
F3A P4 1.521(13) .
F4A P4 1.548(11) .
F5A P4 1.670(12) .
F6A P4 1.792(11) .
P1 Cu1 2.2397(7) .
P2 O1 1.5208(17) 2_656
P3 Cu1 2.2199(7) .
Cu1 O1 2.1976(17) 2_656
